data_2018930
loop_
_publ_author_name
'Modec, Barbara'

_publ_section_title
;
 Polymorphism of <i>mer</i>-\m-oxalato-bis[chloridotripyridinecobalt(II)]
 pyridine disolvate
;
_journal_coeditor_code SK3477
_journal_issue 4
_journal_name_full 'Acta Crystallographica Section C'
_journal_page_first 340
_journal_page_last 343
_journal_paper_doi 10.1107/S010827011300499X
_journal_volume 69
_journal_year 2013
_chemical_formula_iupac '[Co2 (C2 O4) Cl2 (C5 H5 N)6], 2C5 H5 N'
_chemical_formula_moiety 'C32 H30 Cl2 Co2 N6 O4, 2(C5 H5 N)'
_chemical_formula_sum 'C42 H40 Cl2 Co2 N8 O4'
_chemical_formula_weight 909.58
_chemical_name_systematic
;
<i>mer</i>-\m-Oxalato-bis[chloridotripyridinecobalt(II)] pyridine disolvate
;
_space_group_IT_number 2
_symmetry_cell_setting triclinic
_symmetry_space_group_name_Hall '-P 1'
_symmetry_space_group_name_H-M 'P -1'
_atom_sites_solution_hydrogens geom
_atom_sites_solution_primary direct
_atom_sites_solution_secondary difmap
_audit_creation_method SHELXL97
_cell_angle_alpha 78.8340(10)
_cell_angle_beta 82.8560(10)
_cell_angle_gamma 89.7040(10)
_cell_formula_units_Z 1
_cell_length_a 9.6402(7)
_cell_length_b 9.9899(7)
_cell_length_c 10.7775(7)
_cell_measurement_reflns_used 6588
_cell_measurement_temperature 90(2)
_cell_measurement_theta_max 31.50
_cell_measurement_theta_min 1.94
_cell_volume 1010.18(12)
_computing_cell_refinement 'SMART (Siemens, 1994)'
_computing_data_collection 'SMART (Siemens, 1994)'
_computing_data_reduction 'SAINT (Siemens, 1994)'
_computing_molecular_graphics 'ORTEP-3 for Windows (Farrugia, 2012)'
_computing_publication_material
;
SHELXL97 (Sheldrick, 2008), PLATON (Spek, 2009) and Mercury
(Macrae
<i>et al.</i>, 2008)
;
_computing_structure_refinement 'SHELXL97 (Sheldrick, 2008)'
_computing_structure_solution 'SHELXS97 (Sheldrick, 2008)'
_diffrn_ambient_temperature 90(2)
_diffrn_measured_fraction_theta_full 0.997
_diffrn_measured_fraction_theta_max 0.997
_diffrn_measurement_device_type 'Siemens P4 diffractometer with a CCD area-detector'
_diffrn_measurement_method '\f and \w scans'
_diffrn_radiation_monochromator graphite
_diffrn_radiation_source 'fine-focus sealed tube'
_diffrn_radiation_type MoK\a
_diffrn_radiation_wavelength 0.71073
_diffrn_reflns_av_R_equivalents 0.0365
_diffrn_reflns_av_sigmaI/netI 0.0593
_diffrn_reflns_limit_h_max 12
_diffrn_reflns_limit_h_min -12
_diffrn_reflns_limit_k_max 12
_diffrn_reflns_limit_k_min -12
_diffrn_reflns_limit_l_max 13
_diffrn_reflns_limit_l_min -13
_diffrn_reflns_number 10108
_diffrn_reflns_theta_full 27.50
_diffrn_reflns_theta_max 27.50
_diffrn_reflns_theta_min 1.94
_exptl_absorpt_coefficient_mu 1.007
_exptl_absorpt_correction_T_max 0.9329
_exptl_absorpt_correction_T_min 0.9060
_exptl_absorpt_correction_type multi-scan
_exptl_absorpt_process_details '(SADABS; Sheldrick, 1996)'
_exptl_crystal_colour pink
_exptl_crystal_density_diffrn 1.495
_exptl_crystal_density_method 'not measured'
_exptl_crystal_description block
_exptl_crystal_F_000 468
_exptl_crystal_size_max 0.10
_exptl_crystal_size_mid 0.09
_exptl_crystal_size_min 0.07
_refine_diff_density_max 0.545
_refine_diff_density_min -0.278
_refine_ls_extinction_method none
_refine_ls_goodness_of_fit_ref 0.968
_refine_ls_hydrogen_treatment constr
_refine_ls_matrix_type full
_refine_ls_number_parameters 262
_refine_ls_number_reflns 4614
_refine_ls_number_restraints 0
_refine_ls_restrained_S_all 0.968
_refine_ls_R_factor_all 0.0601
_refine_ls_R_factor_gt 0.0377
_refine_ls_shift/su_max 0.000
_refine_ls_shift/su_mean 0.000
_refine_ls_structure_factor_coef Fsqd
_refine_ls_weighting_details 'calc w = 1/[\s^2^(Fo^2^)+(0.0396P)^2^+0.0000P] where P=(Fo^2^+2Fc^2^)/3'
_refine_ls_weighting_scheme calc
_refine_ls_wR_factor_gt 0.0774
_refine_ls_wR_factor_ref 0.0844
_reflns_number_gt 3467
_reflns_number_total 4614
_reflns_threshold_expression I>2\s(I)
_cod_data_source_file sk3477.cif
_cod_data_source_block I
_cod_database_code 2018930
_cod_database_fobs_code 2018930

loop_
_symmetry_equiv_pos_as_xyz
'x, y, z'
'-x, -y, -z'

loop_
_atom_site_type_symbol
_atom_site_label
_atom_site_fract_x
_atom_site_fract_y
_atom_site_fract_z
_atom_site_U_iso_or_equiv
_atom_site_adp_type
_atom_site_calc_flag
_atom_site_refinement_flags
_atom_site_occupancy
_atom_site_symmetry_multiplicity
Co Co1 0.86803(3) 0.17971(3) 0.32713(3) 0.01480(9) Uani d . 1 1
Cl Cl1 0.74774(6) 0.15993(6) 0.15157(6) 0.02234(14) Uani d . 1 1
O O1 0.99082(16) 0.17744(15) 0.47657(15) 0.0166(3) Uani d . 1 1
O O2 1.10735(16) 0.03317(15) 0.61027(15) 0.0158(3) Uani d . 1 1
C C1 1.0289(2) 0.0606(2) 0.5251(2) 0.0135(5) Uani d . 1 1
N N1 1.0694(2) 0.17456(19) 0.20945(18) 0.0171(4) Uani d . 1 1
C C11 1.0941(3) 0.0826(2) 0.1348(2) 0.0209(5) Uani d . 1 1
H H11 1.0195 0.0288 0.1246 0.025 Uiso calc R 1 1
C C12 1.2233(3) 0.0632(3) 0.0723(2) 0.0259(6) Uani d . 1 1
H H12 1.2355 -0.0018 0.0209 0.031 Uiso calc R 1 1
C C13 1.3348(3) 0.1421(3) 0.0874(2) 0.0267(6) Uani d . 1 1
H H13 1.4239 0.1303 0.0474 0.032 Uiso calc R 1 1
C C14 1.3114(3) 0.2389(3) 0.1629(2) 0.0237(6) Uani d . 1 1
H H14 1.3841 0.2948 0.1735 0.028 Uiso calc R 1 1
C C15 1.1780(2) 0.2513(2) 0.2224(2) 0.0185(5) Uani d . 1 1
H H15 1.1629 0.3160 0.2739 0.022 Uiso calc R 1 1
N N2 0.6780(2) 0.17402(19) 0.46278(19) 0.0183(4) Uani d . 1 1
C C21 0.5513(2) 0.1812(2) 0.4217(3) 0.0221(5) Uani d . 1 1
H H21 0.5471 0.1977 0.3343 0.027 Uiso calc R 1 1
C C22 0.4279(3) 0.1655(2) 0.5026(3) 0.0256(6) Uani d . 1 1
H H22 0.3428 0.1725 0.4698 0.031 Uiso calc R 1 1
C C23 0.4311(3) 0.1393(2) 0.6321(3) 0.0259(6) Uani d . 1 1
H H23 0.3490 0.1263 0.6886 0.031 Uiso calc R 1 1
C C24 0.5606(3) 0.1330(3) 0.6761(3) 0.0249(6) Uani d . 1 1
H H24 0.5670 0.1168 0.7631 0.030 Uiso calc R 1 1
C C25 0.6795(3) 0.1509(2) 0.5891(2) 0.0217(5) Uani d . 1 1
H H25 0.7657 0.1468 0.6198 0.026 Uiso calc R 1 1
N N3 0.87816(19) 0.39786(19) 0.28724(18) 0.0162(4) Uani d . 1 1
C C31 0.8835(2) 0.4701(2) 0.1678(2) 0.0176(5) Uani d . 1 1
H H31 0.8834 0.4232 0.1012 0.021 Uiso calc R 1 1
C C32 0.8891(2) 0.6108(2) 0.1394(2) 0.0217(5) Uani d . 1 1
H H32 0.8927 0.6574 0.0555 0.026 Uiso calc R 1 1
C C33 0.8893(2) 0.6812(2) 0.2376(3) 0.0223(5) Uani d . 1 1
H H33 0.8926 0.7761 0.2210 0.027 Uiso calc R 1 1
C C34 0.8846(2) 0.6085(2) 0.3607(2) 0.0205(5) Uani d . 1 1
H H34 0.8851 0.6536 0.4285 0.025 Uiso calc R 1 1
C C35 0.8791(2) 0.4675(2) 0.3818(2) 0.0171(5) Uani d . 1 1
H H35 0.8759 0.4190 0.4649 0.020 Uiso calc R 1 1
N N4 0.7342(2) 0.4453(2) 0.6847(2) 0.0249(5) Uani d . 1 1
C C41 0.6138(3) 0.4893(3) 0.6445(2) 0.0234(5) Uani d . 1 1
H H41 0.6145 0.5277 0.5586 0.028 Uiso calc R 1 1
C C42 0.4878(3) 0.4813(3) 0.7226(2) 0.0238(6) Uani d . 1 1
H H42 0.4065 0.5137 0.6899 0.029 Uiso calc R 1 1
C C43 0.4852(3) 0.4247(3) 0.8496(3) 0.0250(6) Uani d . 1 1
H H43 0.4021 0.4182 0.9046 0.030 Uiso calc R 1 1
C C44 0.6081(3) 0.3777(3) 0.8941(2) 0.0256(6) Uani d . 1 1
H H44 0.6097 0.3390 0.9796 0.031 Uiso calc R 1 1
C C45 0.7283(3) 0.3893(3) 0.8091(3) 0.0255(6) Uani d . 1 1
H H45 0.8105 0.3563 0.8396 0.031 Uiso calc R 1 1

loop_
_atom_site_aniso_label
_atom_site_aniso_U_11
_atom_site_aniso_U_22
_atom_site_aniso_U_33
_atom_site_aniso_U_12
_atom_site_aniso_U_13
_atom_site_aniso_U_23
Co1 0.01578(16) 0.01368(16) 0.01546(17) 0.00052(12) -0.00472(12) -0.00236(12)
Cl1 0.0256(3) 0.0230(3) 0.0210(3) 0.0016(2) -0.0104(3) -0.0060(2)
O1 0.0199(8) 0.0124(8) 0.0176(9) -0.0004(7) -0.0039(7) -0.0025(7)
O2 0.0143(8) 0.0148(8) 0.0188(9) 0.0000(6) -0.0052(7) -0.0028(7)
C1 0.0102(10) 0.0177(12) 0.0126(11) -0.0026(9) 0.0012(9) -0.0042(9)
N1 0.0210(10) 0.0130(10) 0.0172(10) 0.0017(8) -0.0031(8) -0.0025(8)
C11 0.0266(13) 0.0176(12) 0.0184(13) -0.0004(10) -0.0038(10) -0.0031(10)
C12 0.0331(15) 0.0229(13) 0.0221(14) 0.0057(11) -0.0020(11) -0.0065(11)
C13 0.0240(13) 0.0282(14) 0.0249(14) 0.0038(11) 0.0030(11) -0.0017(12)
C14 0.0185(12) 0.0249(13) 0.0255(14) -0.0046(10) -0.0014(11) -0.0001(11)
C15 0.0212(12) 0.0165(12) 0.0177(12) -0.0007(10) -0.0026(10) -0.0028(10)
N2 0.0182(10) 0.0138(10) 0.0228(11) 0.0002(8) -0.0026(8) -0.0034(9)
C21 0.0210(12) 0.0155(12) 0.0298(14) 0.0008(10) -0.0057(11) -0.0026(11)
C22 0.0158(12) 0.0196(13) 0.0410(17) 0.0009(10) -0.0043(11) -0.0045(12)
C23 0.0203(13) 0.0165(12) 0.0383(16) -0.0004(10) 0.0057(11) -0.0048(11)
C24 0.0278(14) 0.0211(13) 0.0244(14) 0.0009(11) 0.0031(11) -0.0046(11)
C25 0.0185(12) 0.0197(12) 0.0272(14) -0.0006(10) -0.0030(10) -0.0054(11)
N3 0.0132(9) 0.0179(10) 0.0179(10) 0.0014(8) -0.0027(8) -0.0037(8)
C31 0.0166(12) 0.0181(12) 0.0183(12) 0.0022(9) -0.0032(10) -0.0033(10)
C32 0.0178(12) 0.0196(12) 0.0242(14) 0.0005(10) -0.0016(10) 0.0036(10)
C33 0.0155(12) 0.0132(11) 0.0374(15) -0.0002(9) -0.0018(11) -0.0040(11)
C34 0.0152(11) 0.0202(13) 0.0290(14) 0.0012(10) -0.0047(10) -0.0109(11)
C35 0.0126(11) 0.0207(12) 0.0180(12) 0.0022(9) -0.0026(9) -0.0040(10)
N4 0.0189(11) 0.0290(12) 0.0265(12) -0.0018(9) 0.0003(9) -0.0066(10)
C41 0.0249(13) 0.0232(13) 0.0219(13) -0.0012(11) -0.0031(11) -0.0036(11)
C42 0.0192(12) 0.0268(14) 0.0262(14) 0.0022(10) -0.0065(11) -0.0049(11)
C43 0.0160(12) 0.0300(14) 0.0269(14) -0.0023(11) 0.0002(10) -0.0020(12)
C44 0.0275(14) 0.0258(14) 0.0212(14) 0.0001(11) -0.0055(11) 0.0024(11)
C45 0.0184(12) 0.0293(14) 0.0296(15) 0.0004(11) -0.0069(11) -0.0056(12)

loop_
_atom_type_symbol
_atom_type_description
_atom_type_scat_dispersion_real
_atom_type_scat_dispersion_imag
_atom_type_scat_source
C C 0.0033 0.0016 'International Tables Vol C Tables 4.2.6.8 and 6.1.1.4'
H H 0.0000 0.0000 'International Tables Vol C Tables 4.2.6.8 and 6.1.1.4'
N N 0.0061 0.0033 'International Tables Vol C Tables 4.2.6.8 and 6.1.1.4'
O O 0.0106 0.0060 'International Tables Vol C Tables 4.2.6.8 and 6.1.1.4'
Cl Cl 0.1484 0.1585 'International Tables Vol C Tables 4.2.6.8 and 6.1.1.4'
Co Co 0.3494 0.9721 'International Tables Vol C Tables 4.2.6.8 and 6.1.1.4'

loop_
_geom_angle_atom_site_label_1
_geom_angle_atom_site_label_2
_geom_angle_atom_site_label_3
_geom_angle_site_symmetry_1
_geom_angle_site_symmetry_3
_geom_angle
O1 Co1 O2 . 2_756 78.64(6)
O1 Co1 N3 . . 89.69(7)
O2 Co1 N3 2_756 . 167.95(7)
O1 Co1 N1 . . 84.44(7)
O2 Co1 N1 2_756 . 85.88(6)
N3 Co1 N1 . . 90.07(7)
O1 Co1 N2 . . 89.86(7)
O2 Co1 N2 2_756 . 90.34(7)
N3 Co1 N2 . . 92.63(7)
N1 Co1 N2 . . 173.69(7)
O1 Co1 Cl1 . . 172.80(5)
O2 Co1 Cl1 2_756 . 95.89(5)
N3 Co1 Cl1 . . 95.49(5)
N1 Co1 Cl1 . . 90.55(5)
N2 Co1 Cl1 . . 94.88(5)
C1 O1 Co1 . . 114.05(14)
C1 O2 Co1 . 2_756 113.27(14)
O2 C1 O1 . . 126.2(2)
O2 C1 C1 . 2_756 117.4(2)
O1 C1 C1 . 2_756 116.4(2)
C11 N1 C15 . . 117.2(2)
C11 N1 Co1 . . 121.38(16)
C15 N1 Co1 . . 120.87(16)
N1 C11 C12 . . 123.7(2)
N1 C11 H11 . . 118.2
C12 C11 H11 . . 118.2
C11 C12 C13 . . 118.6(2)
C11 C12 H12 . . 120.7
C13 C12 H12 . . 120.7
C12 C13 C14 . . 118.7(2)
C12 C13 H13 . . 120.6
C14 C13 H13 . . 120.6
C15 C14 C13 . . 118.8(2)
C15 C14 H14 . . 120.6
C13 C14 H14 . . 120.6
N1 C15 C14 . . 123.1(2)
N1 C15 H15 . . 118.5
C14 C15 H15 . . 118.5
C25 N2 C21 . . 116.5(2)
C25 N2 Co1 . . 122.86(16)
C21 N2 Co1 . . 120.32(17)
N2 C21 C22 . . 123.2(2)
N2 C21 H21 . . 118.4
C22 C21 H21 . . 118.4
C23 C22 C21 . . 119.6(2)
C23 C22 H22 . . 120.2
C21 C22 H22 . . 120.2
C22 C23 C24 . . 118.0(2)
C22 C23 H23 . . 121.0
C24 C23 H23 . . 121.0
C25 C24 C23 . . 119.1(2)
C25 C24 H24 . . 120.5
C23 C24 H24 . . 120.5
N2 C25 C24 . . 123.6(2)
N2 C25 H25 . . 118.2
C24 C25 H25 . . 118.2
C35 N3 C31 . . 117.6(2)
C35 N3 Co1 . . 120.69(16)
C31 N3 Co1 . . 121.74(15)
N3 C31 C32 . . 123.0(2)
N3 C31 H31 . . 118.5
C32 C31 H31 . . 118.5
C31 C32 C33 . . 118.9(2)
C31 C32 H32 . . 120.6
C33 C32 H32 . . 120.6
C34 C33 C32 . . 118.9(2)
C34 C33 H33 . . 120.6
C32 C33 H33 . . 120.6
C33 C34 C35 . . 119.0(2)
C33 C34 H34 . . 120.5
C35 C34 H34 . . 120.5
N3 C35 C34 . . 122.8(2)
N3 C35 H35 . . 118.6
C34 C35 H35 . . 118.6
C41 N4 C45 . . 116.1(2)
N4 C41 C42 . . 124.0(2)
N4 C41 H41 . . 118.0
C42 C41 H41 . . 118.0
C43 C42 C41 . . 118.6(2)
C43 C42 H42 . . 120.7
C41 C42 H42 . . 120.7
C42 C43 C44 . . 118.8(2)
C42 C43 H43 . . 120.6
C44 C43 H43 . . 120.6
C45 C44 C43 . . 118.5(2)
C45 C44 H44 . . 120.8
C43 C44 H44 . . 120.8
N4 C45 C44 . . 124.0(2)
N4 C45 H45 . . 118.0
C44 C45 H45 . . 118.0

loop_
_geom_bond_atom_site_label_1
_geom_bond_atom_site_label_2
_geom_bond_site_symmetry_2
_geom_bond_distance
Co1 O1 . 2.1107(16)
Co1 O2 2_756 2.1244(15)
Co1 N3 . 2.1383(19)
Co1 N1 . 2.189(2)
Co1 N2 . 2.191(2)
Co1 Cl1 . 2.3785(7)
O1 C1 . 1.256(3)
O2 C1 . 1.250(3)
O2 Co1 2_756 2.1245(15)
C1 C1 2_756 1.551(4)
N1 C11 . 1.335(3)
N1 C15 . 1.338(3)
C11 C12 . 1.372(3)
C11 H11 . 0.9300
C12 C13 . 1.380(4)
C12 H12 . 0.9300
C13 C14 . 1.381(4)
C13 H13 . 0.9300
C14 C15 . 1.379(3)
C14 H14 . 0.9300
C15 H15 . 0.9300
N2 C25 . 1.338(3)
N2 C21 . 1.347(3)
C21 C22 . 1.375(3)
C21 H21 . 0.9300
C22 C23 . 1.374(4)
C22 H22 . 0.9300
C23 C24 . 1.385(4)
C23 H23 . 0.9300
C24 C25 . 1.377(3)
C24 H24 . 0.9300
C25 H25 . 0.9300
N3 C35 . 1.341(3)
N3 C31 . 1.344(3)
C31 C32 . 1.379(3)
C31 H31 . 0.9300
C32 C33 . 1.380(3)
C32 H32 . 0.9300
C33 C34 . 1.379(4)
C33 H33 . 0.9300
C34 C35 . 1.383(3)
C34 H34 . 0.9300
C35 H35 . 0.9300
N4 C41 . 1.332(3)
N4 C45 . 1.343(3)
C41 C42 . 1.382(3)
C41 H41 . 0.9300
C42 C43 . 1.373(4)
C42 H42 . 0.9300
C43 C44 . 1.379(3)
C43 H43 . 0.9300
C44 C45 . 1.375(3)
C44 H44 . 0.9300
C45 H45 . 0.9300
